data_4504570
loop_
_publ_author_name
'Chandrasekhar, Vadapalli'
'Gopal, Kandasamy'
'Nagendran, Selvarajan'
'Steiner, Alexander'
'Zacchini, Stefano'

_publ_section_title
;
 Influence of Aromatic Substituents on the Supramolecular Architectures of
 Monoorganooxotin Drums
;
_journal_issue 1
_journal_name_full 'Crystal Growth &amp; Design'
_journal_page_first 267
_journal_paper_doi 10.1021/cg050323c
_journal_volume 6
_journal_year 2006
_chemical_formula_sum 'C74 H102 N10 O18 Sn6'
_chemical_formula_weight 2131.80
_chemical_name_systematic
; 
 ? 
;
_space_group_IT_number 2
_symmetry_cell_setting triclinic
_symmetry_space_group_name_Hall '-P 1'
_symmetry_space_group_name_H-M 'P -1'
_atom_sites_solution_hydrogens geom
_atom_sites_solution_primary direct
_atom_sites_solution_secondary difmap
_audit_creation_method SHELXL-97
_cell_angle_alpha 93.00(2)
_cell_angle_beta 105.18(2)
_cell_angle_gamma 100.58(2)
_cell_formula_units_Z 1
_cell_length_a 10.839(2)
_cell_length_b 14.138(2)
_cell_length_c 14.616(3)
_cell_measurement_temperature 213(2)
_cell_volume 2112.9(7)
_computing_structure_refinement 'SHELXL-97 (Sheldrick, 1997)'
_computing_structure_solution 'SHELXS-97 (Sheldrick, 1990)'
_diffrn_ambient_temperature 213(2)
_diffrn_measured_fraction_theta_full 0.918
_diffrn_measured_fraction_theta_max 0.918
_diffrn_measurement_device_type 'Stoe IPDS'
_diffrn_radiation_monochromator graphite
_diffrn_radiation_source 'fine-focus sealed tube'
_diffrn_radiation_type MoK\a
_diffrn_radiation_wavelength 0.71073
_diffrn_reflns_av_R_equivalents 0.0289
_diffrn_reflns_av_sigmaI/netI 0.0305
_diffrn_reflns_limit_h_max 12
_diffrn_reflns_limit_h_min -12
_diffrn_reflns_limit_k_max 15
_diffrn_reflns_limit_k_min -16
_diffrn_reflns_limit_l_max 16
_diffrn_reflns_limit_l_min -16
_diffrn_reflns_number 13404
_diffrn_reflns_theta_full 24.23
_diffrn_reflns_theta_max 24.23
_diffrn_reflns_theta_min 2.43
_exptl_absorpt_coefficient_mu 1.815
_exptl_crystal_density_diffrn 1.675
_exptl_crystal_density_method 'not measured'
_exptl_crystal_F_000 1060
_refine_diff_density_max 0.921
_refine_diff_density_min -0.940
_refine_diff_density_rms 0.092
_refine_ls_extinction_method none
_refine_ls_goodness_of_fit_ref 1.051
_refine_ls_hydrogen_treatment mixed
_refine_ls_matrix_type full
_refine_ls_number_parameters 545
_refine_ls_number_reflns 6263
_refine_ls_number_restraints 230
_refine_ls_restrained_S_all 1.072
_refine_ls_R_factor_all 0.0312
_refine_ls_R_factor_gt 0.0268
_refine_ls_shift/su_max 0.002
_refine_ls_shift/su_mean 0.000
_refine_ls_structure_factor_coef Fsqd
_refine_ls_weighting_details 'calc w=1/[\s^2^(Fo^2^)+(0.0491P)^2^+0.0000P] where P=(Fo^2^+2Fc^2^)/3'
_refine_ls_weighting_scheme calc
_refine_ls_wR_factor_gt 0.0691
_refine_ls_wR_factor_ref 0.0709
_reflns_number_gt 5494
_reflns_number_total 6263
_reflns_threshold_expression >2sigma(I)
_cod_data_source_file cg050323csi20050707_065511.cif
_cod_data_source_block compound3
_cod_original_cell_volume 2112.9(6)
_cod_original_sg_symbol_H-M P-1
_cod_database_code 4504570

loop_
_symmetry_equiv_pos_as_xyz
'x, y, z'
'-x, -y, -z'

loop_
_atom_site_label
_atom_site_type_symbol
_atom_site_fract_x
_atom_site_fract_y
_atom_site_fract_z
_atom_site_U_iso_or_equiv
_atom_site_adp_type
_atom_site_occupancy
_atom_site_symmetry_multiplicity
_atom_site_calc_flag
_atom_site_refinement_flags
_atom_site_disorder_assembly
_atom_site_disorder_group
Sn1 Sn 0.36182(2) 0.542214(17) 0.604609(16) 0.02285(8) Uani 1 1 d . B .
Sn2 Sn 0.51629(2) 0.676962(17) 0.483823(16) 0.02255(8) Uani 1 1 d . . .
Sn3 Sn 0.65608(2) 0.507638(17) 0.659574(16) 0.02340(8) Uani 1 1 d . . .
O1 O 0.5520(2) 0.61456(18) 0.61233(16) 0.0247(5) Uani 1 1 d . . .
O2 O 0.3456(2) 0.57369(18) 0.46383(16) 0.0239(5) Uani 1 1 d . . .
O3 O 0.4628(2) 0.42828(17) 0.61580(16) 0.0246(5) Uani 1 1 d . . .
O4 O 0.3199(2) 0.68218(19) 0.63466(18) 0.0321(6) Uani 1 1 d . . .
O5 O 0.4346(2) 0.77698(19) 0.55458(18) 0.0313(6) Uani 1 1 d . . .
O6 O 0.4170(2) 0.5576(2) 0.75968(17) 0.0311(6) Uani 1 1 d . . .
O7 O 0.6282(2) 0.5460(2) 0.79675(17) 0.0319(6) Uani 1 1 d . . .
O8 O 0.7094(3) 0.3871(2) 0.73437(17) 0.0338(6) Uani 1 1 d . . .
O9 O 0.5876(2) 0.25745(19) 0.63507(17) 0.0315(6) Uani 1 1 d . . .
N1 N 0.2734(5) 1.0946(3) 0.7968(3) 0.0637(12) Uani 1 1 d . . .
H1A H 0.2238 1.0881 0.8352 0.076 Uiso 1 1 calc R . .
H1B H 0.3073 1.1521 0.7857 0.076 Uiso 1 1 calc R . .
N2 N 0.5879(4) 0.6860(3) 1.2066(2) 0.0491(10) Uani 1 1 d . . .
H2A H 0.5195 0.6917 1.2254 0.059 Uiso 1 1 calc R . .
H2B H 0.6648 0.6981 1.2474 0.059 Uiso 1 1 calc R . .
N3 N 1.0162(4) 0.0658(3) 0.9015(3) 0.0539(10) Uani 1 1 d . . .
H3A H 1.0831 0.0922 0.9490 0.065 Uiso 1 1 calc R . .
H3B H 1.0038 0.0047 0.8819 0.065 Uiso 1 1 calc R . .
C10 C 0.3656(3) 0.7638(3) 0.6133(3) 0.0289(8) Uani 1 1 d . . .
C11 C 0.3406(4) 0.8502(3) 0.6600(3) 0.0310(8) Uani 1 1 d . . .
C12 C 0.3945(4) 0.9434(3) 0.6441(3) 0.0368(9) Uani 1 1 d . . .
H12 H 0.4454 0.9511 0.6008 0.044 Uiso 1 1 calc R . .
C13 C 0.3749(4) 1.0238(3) 0.6900(3) 0.0399(10) Uani 1 1 d . . .
H13 H 0.4134 1.0857 0.6787 0.048 Uiso 1 1 calc R . .
C14 C 0.2977(4) 1.0148(3) 0.7540(3) 0.0415(10) Uani 1 1 d . . .
C15 C 0.2441(5) 0.9219(3) 0.7708(3) 0.0460(11) Uani 1 1 d . . .
H15 H 0.1926 0.9140 0.8136 0.055 Uiso 1 1 calc R . .
C16 C 0.2663(4) 0.8425(3) 0.7252(3) 0.0392(10) Uani 1 1 d . . .
H16 H 0.2305 0.7806 0.7382 0.047 Uiso 1 1 calc R . .
C20 C 0.5281(4) 0.5657(3) 0.8186(3) 0.0287(8) Uani 1 1 d . . .
C21 C 0.5454(4) 0.6000(3) 0.9188(3) 0.0313(8) Uani 1 1 d . . .
C22 C 0.4375(4) 0.6102(3) 0.9507(3) 0.0369(9) Uani 1 1 d . . .
H22 H 0.3540 0.5978 0.9071 0.044 Uiso 1 1 calc R . .
C23 C 0.4516(4) 0.6384(3) 1.0453(3) 0.0407(10) Uani 1 1 d . . .
H23 H 0.3777 0.6445 1.0656 0.049 Uiso 1 1 calc R . .
C24 C 0.5741(4) 0.6577(3) 1.1109(3) 0.0358(9) Uani 1 1 d . . .
C25 C 0.6822(4) 0.6509(3) 1.0787(3) 0.0407(10) Uani 1 1 d . . .
H25 H 0.7662 0.6669 1.1216 0.049 Uiso 1 1 calc R . .
C26 C 0.6678(4) 0.6210(3) 0.9841(3) 0.0380(9) Uani 1 1 d . . .
H26 H 0.7417 0.6148 0.9640 0.046 Uiso 1 1 calc R . .
C30 C 0.6817(3) 0.2975(3) 0.7062(2) 0.0291(8) Uani 1 1 d . . .
C31 C 0.7631(3) 0.2355(3) 0.7608(2) 0.0285(8) Uani 1 1 d . . .
C32 C 0.8660(4) 0.2747(3) 0.8400(3) 0.0368(9) Uani 1 1 d . . .
H32 H 0.8800 0.3407 0.8615 0.044 Uiso 1 1 calc R . .
C33 C 0.9486(4) 0.2184(3) 0.8880(3) 0.0413(10) Uani 1 1 d . . .
H33 H 1.0176 0.2465 0.9417 0.050 Uiso 1 1 calc R . .
C34 C 0.9303(4) 0.1204(3) 0.8576(3) 0.0382(10) Uani 1 1 d . . .
C35 C 0.8242(4) 0.0807(3) 0.7789(3) 0.0413(10) Uani 1 1 d . . .
H35 H 0.8080 0.0144 0.7583 0.050 Uiso 1 1 calc R . .
C36 C 0.7433(4) 0.1376(3) 0.7313(3) 0.0363(9) Uani 1 1 d . . .
H36 H 0.6736 0.1097 0.6780 0.044 Uiso 1 1 calc R . .
C41 C 0.1628(4) 0.4721(3) 0.5861(3) 0.0447(10) Uani 1 1 d DU . .
H41A H 0.1245 0.5152 0.6201 0.054 Uiso 1 1 calc R A 1
H41B H 0.1178 0.4692 0.5182 0.054 Uiso 1 1 calc R A 1
C42 C 0.1279(8) 0.3753(6) 0.6146(9) 0.055(2) Uani 0.573(11) 1 d PDU B 1
H42A H 0.1517 0.3799 0.6844 0.066 Uiso 0.573(11) 1 calc PR B 1
H42B H 0.1806 0.3340 0.5933 0.066 Uiso 0.573(11) 1 calc PR B 1
C43 C -0.0145(8) 0.3260(7) 0.5769(9) 0.063(3) Uani 0.573(11) 1 d PDU B 1
H43A H -0.0676 0.3629 0.6034 0.075 Uiso 0.573(11) 1 calc PR B 1
H43B H -0.0415 0.3256 0.5074 0.075 Uiso 0.573(11) 1 calc PR B 1
C44 C -0.0386(11) 0.2257(7) 0.6015(9) 0.079(3) Uani 0.573(11) 1 d PDU B 1
H44A H -0.1246 0.1918 0.5637 0.118 Uiso 0.573(11) 1 calc PR B 1
H44B H -0.0342 0.2263 0.6687 0.118 Uiso 0.573(11) 1 calc PR B 1
H44C H 0.0270 0.1930 0.5883 0.118 Uiso 0.573(11) 1 calc PR B 1
C42' C 0.1420(11) 0.3941(9) 0.6493(10) 0.054(3) Uani 0.427(11) 1 d PDU B 2
H42C H 0.1779 0.4231 0.7156 0.064 Uiso 0.427(11) 1 calc PR B 2
H42D H 0.1934 0.3463 0.6393 0.064 Uiso 0.427(11) 1 calc PR B 2
C43' C 0.0032(12) 0.3407(9) 0.6373(10) 0.066(3) Uani 0.427(11) 1 d PDU B 2
H43C H 0.0011 0.3078 0.6944 0.080 Uiso 0.427(11) 1 calc PR B 2
H43D H -0.0523 0.3886 0.6342 0.080 Uiso 0.427(11) 1 calc PR B 2
C44' C -0.0544(16) 0.2689(14) 0.5533(11) 0.090(5) Uani 0.427(11) 1 d PDU B 2
H44D H -0.1407 0.2363 0.5546 0.135 Uiso 0.427(11) 1 calc PR B 2
H44E H 0.0006 0.2218 0.5541 0.135 Uiso 0.427(11) 1 calc PR B 2
H44F H -0.0610 0.3012 0.4958 0.135 Uiso 0.427(11) 1 calc PR B 2
C51 C 0.6960(4) 0.7772(3) 0.5003(3) 0.0328(9) Uani 1 1 d DU . .
H51A H 0.7672 0.7499 0.5384 0.039 Uiso 1 1 calc R . .
H51B H 0.7103 0.7833 0.4372 0.039 Uiso 1 1 calc R . .
C52 C 0.7051(5) 0.8770(3) 0.5464(4) 0.0555(12) Uani 1 1 d DU . .
H52A H 0.6982 0.8721 0.6116 0.067 Uiso 1 1 calc R . .
H52B H 0.6310 0.9032 0.5111 0.067 Uiso 1 1 calc R . .
C53 C 0.8326(5) 0.9476(4) 0.5497(4) 0.0711(15) Uani 1 1 d DU . .
H53A H 0.8430 0.9488 0.4851 0.085 Uiso 1 1 calc R . .
H53B H 0.8267 1.0128 0.5717 0.085 Uiso 1 1 calc R . .
C54 C 0.9480(5) 0.9215(5) 0.6128(4) 0.088(2) Uani 1 1 d DU . .
H54A H 1.0256 0.9678 0.6118 0.133 Uiso 1 1 calc R . .
H54B H 0.9551 0.8573 0.5909 0.133 Uiso 1 1 calc R . .
H54C H 0.9397 0.9223 0.6773 0.133 Uiso 1 1 calc R . .
C61 C 0.8490(4) 0.5935(3) 0.6946(3) 0.0437(10) Uani 1 1 d DU . .
H61A H 0.8709 0.6042 0.6345 0.052 Uiso 1 1 calc R C 1
H61B H 0.8459 0.6569 0.7235 0.052 Uiso 1 1 calc R C 1
C62 C 0.9612(8) 0.5595(9) 0.7592(6) 0.061(2) Uani 0.554(9) 1 d PDU D 1
H62A H 1.0436 0.5970 0.7530 0.074 Uiso 0.554(9) 1 calc PR D 1
H62B H 0.9567 0.4914 0.7393 0.074 Uiso 0.554(9) 1 calc PR D 1
C63 C 0.9601(9) 0.5702(9) 0.8632(6) 0.074(3) Uani 0.554(9) 1 d PDU D 1
H63A H 0.9481 0.6355 0.8792 0.089 Uiso 0.554(9) 1 calc PR D 1
H63B H 0.8849 0.5241 0.8708 0.089 Uiso 0.554(9) 1 calc PR D 1
C64 C 1.0785(10) 0.5540(10) 0.9307(7) 0.092(4) Uani 0.554(9) 1 d PDU D 1
H64A H 1.0707 0.5623 0.9951 0.138 Uiso 0.554(9) 1 calc PR D 1
H64B H 1.1534 0.6002 0.9249 0.138 Uiso 0.554(9) 1 calc PR D 1
H64C H 1.0898 0.4888 0.9169 0.138 Uiso 0.554(9) 1 calc PR D 1
C62' C 0.9281(11) 0.5884(15) 0.7926(7) 0.090(5) Uani 0.446(9) 1 d PDU D 2
H62C H 0.9180 0.5204 0.8052 0.107 Uiso 0.446(9) 1 calc PR D 2
H62D H 0.8936 0.6223 0.8375 0.107 Uiso 0.446(9) 1 calc PR D 2
C63' C 1.0715(11) 0.6311(16) 0.8117(11) 0.125(7) Uani 0.446(9) 1 d PDU D 2
H63C H 1.1182 0.5795 0.8034 0.151 Uiso 0.446(9) 1 calc PR D 2
H63D H 1.0840 0.6773 0.7656 0.151 Uiso 0.446(9) 1 calc PR D 2
C64' C 1.1256(19) 0.6801(19) 0.9082(14) 0.163(10) Uani 0.446(9) 1 d PDU D 2
H64D H 1.2182 0.7057 0.9192 0.245 Uiso 0.446(9) 1 calc PR D 2
H64E H 1.1129 0.6345 0.9539 0.245 Uiso 0.446(9) 1 calc PR D 2
H64F H 1.0817 0.7327 0.9157 0.245 Uiso 0.446(9) 1 calc PR D 2
N5 N 0.8844(6) 0.8380(4) 0.8713(4) 0.0856(16) Uani 1 1 d . . .
C71 C 0.7752(6) 0.8227(4) 0.8405(4) 0.0623(14) Uani 1 1 d . . .
C72 C 0.6344(6) 0.8039(4) 0.7997(4) 0.0695(16) Uani 1 1 d . . .
H72A H 0.6091 0.8612 0.7732 0.104 Uiso 1 1 calc R . .
H72B H 0.5917 0.7875 0.8491 0.104 Uiso 1 1 calc R . .
H72C H 0.6085 0.7504 0.7497 0.104 Uiso 1 1 calc R . .
N6 N 0.6923(7) -0.0329(5) 0.9808(4) 0.100(2) Uani 1 1 d . . .
C73 C 0.6588(6) 0.0364(5) 0.9678(4) 0.0721(16) Uani 1 1 d . . .
C74 C 0.6162(8) 0.1258(5) 0.9534(6) 0.098(2) Uani 1 1 d . . .
H74A H 0.5240 0.1127 0.9197 0.148 Uiso 1 1 calc R . .
H74B H 0.6654 0.1632 0.9160 0.148 Uiso 1 1 calc R . .
H74C H 0.6303 0.1622 1.0146 0.148 Uiso 1 1 calc R . .

loop_
_atom_site_aniso_label
_atom_site_aniso_U_11
_atom_site_aniso_U_22
_atom_site_aniso_U_33
_atom_site_aniso_U_23
_atom_site_aniso_U_13
_atom_site_aniso_U_12
Sn1 0.02337(13) 0.02188(15) 0.02423(13) -0.00104(11) 0.00904(9) 0.00439(10)
Sn2 0.02471(13) 0.02006(15) 0.02328(13) -0.00050(11) 0.00772(9) 0.00484(10)
Sn3 0.02469(13) 0.02338(15) 0.02164(13) -0.00164(11) 0.00567(9) 0.00587(10)
O1 0.0251(12) 0.0242(14) 0.0239(12) 0.0011(11) 0.0057(9) 0.0046(10)
O2 0.0242(12) 0.0233(14) 0.0229(11) -0.0044(11) 0.0064(9) 0.0035(10)
O3 0.0275(12) 0.0216(14) 0.0250(12) -0.0021(11) 0.0092(10) 0.0045(10)
O4 0.0376(14) 0.0235(15) 0.0392(14) -0.0015(13) 0.0172(12) 0.0085(11)
O5 0.0385(14) 0.0246(15) 0.0359(14) 0.0014(12) 0.0164(12) 0.0108(11)
O6 0.0318(13) 0.0384(17) 0.0253(12) 0.0007(12) 0.0112(11) 0.0089(11)
O7 0.0385(14) 0.0361(16) 0.0241(12) -0.0010(12) 0.0104(11) 0.0136(12)
O8 0.0450(15) 0.0302(17) 0.0257(13) 0.0000(13) 0.0044(11) 0.0147(12)
O9 0.0340(14) 0.0277(15) 0.0300(13) 0.0044(12) 0.0022(11) 0.0086(11)
N1 0.091(3) 0.036(2) 0.082(3) -0.004(2) 0.054(3) 0.017(2)
N2 0.069(3) 0.052(3) 0.0302(18) -0.0035(18) 0.0227(17) 0.012(2)
N3 0.056(2) 0.053(3) 0.049(2) 0.007(2) -0.0032(18) 0.027(2)
C10 0.0281(18) 0.028(2) 0.0305(19) 0.0014(18) 0.0068(15) 0.0083(16)
C11 0.0315(19) 0.030(2) 0.0333(19) -0.0010(18) 0.0096(16) 0.0101(16)
C12 0.043(2) 0.030(2) 0.042(2) 0.000(2) 0.0186(18) 0.0124(18)
C13 0.048(2) 0.024(2) 0.049(2) 0.000(2) 0.0181(19) 0.0072(18)
C14 0.052(2) 0.032(3) 0.043(2) -0.007(2) 0.0156(19) 0.015(2)
C15 0.061(3) 0.036(3) 0.052(3) -0.004(2) 0.034(2) 0.013(2)
C16 0.047(2) 0.031(2) 0.046(2) 0.002(2) 0.0249(19) 0.0073(19)
C20 0.038(2) 0.023(2) 0.0270(18) 0.0024(17) 0.0136(16) 0.0063(16)
C21 0.045(2) 0.021(2) 0.0297(19) -0.0002(17) 0.0153(16) 0.0050(16)
C22 0.038(2) 0.036(2) 0.038(2) 0.000(2) 0.0142(17) 0.0079(18)
C23 0.050(2) 0.041(3) 0.039(2) -0.001(2) 0.028(2) 0.011(2)
C24 0.058(3) 0.024(2) 0.030(2) 0.0013(18) 0.0212(18) 0.0049(18)
C25 0.044(2) 0.048(3) 0.027(2) -0.004(2) 0.0097(17) 0.004(2)
C26 0.039(2) 0.045(3) 0.031(2) -0.002(2) 0.0137(17) 0.0063(19)
C30 0.034(2) 0.032(2) 0.0257(18) 0.0032(18) 0.0138(16) 0.0099(17)
C31 0.0298(18) 0.033(2) 0.0249(18) 0.0050(17) 0.0088(15) 0.0099(16)
C32 0.043(2) 0.030(2) 0.034(2) 0.0017(19) 0.0066(17) 0.0076(18)
C33 0.035(2) 0.047(3) 0.034(2) 0.005(2) -0.0028(17) 0.0068(19)
C34 0.038(2) 0.042(3) 0.036(2) 0.010(2) 0.0075(17) 0.0135(18)
C35 0.050(2) 0.031(2) 0.041(2) 0.002(2) 0.0054(19) 0.0158(19)
C36 0.039(2) 0.034(2) 0.032(2) 0.0031(19) 0.0035(16) 0.0081(18)
C41 0.0276(19) 0.043(3) 0.062(3) 0.008(2) 0.0134(18) 0.0012(17)
C42 0.043(3) 0.040(4) 0.083(5) -0.008(4) 0.025(3) 0.004(3)
C43 0.054(4) 0.052(5) 0.076(5) 0.002(4) 0.020(4) -0.007(4)
C44 0.081(5) 0.062(6) 0.100(6) 0.005(5) 0.051(5) -0.006(4)
C42' 0.041(4) 0.043(5) 0.074(5) 0.001(4) 0.020(4) -0.003(4)
C43' 0.055(4) 0.059(5) 0.082(5) 0.000(5) 0.026(4) -0.004(4)
C44' 0.082(7) 0.087(8) 0.091(7) 0.007(7) 0.012(6) 0.011(6)
C51 0.0294(19) 0.027(2) 0.041(2) -0.0023(18) 0.0124(16) -0.0005(15)
C52 0.055(3) 0.048(3) 0.060(3) -0.003(2) 0.021(2) -0.005(2)
C53 0.071(3) 0.063(4) 0.068(3) -0.004(3) 0.021(3) -0.013(3)
C54 0.057(3) 0.109(6) 0.080(4) -0.018(4) 0.011(3) -0.013(3)
C61 0.033(2) 0.045(3) 0.045(2) -0.011(2) 0.0060(18) -0.0003(18)
C62 0.037(4) 0.077(5) 0.064(5) -0.016(4) 0.004(4) 0.015(4)
C63 0.068(5) 0.076(6) 0.064(5) 0.002(5) -0.006(4) 0.013(4)
C64 0.079(6) 0.111(8) 0.080(6) -0.002(6) 0.001(5) 0.038(6)
C62' 0.064(7) 0.123(10) 0.070(8) -0.014(7) 0.009(6) 0.013(7)
C63' 0.084(9) 0.143(11) 0.125(10) 0.015(9) 0.006(7) -0.007(8)
C64' 0.156(13) 0.175(14) 0.170(13) -0.011(9) 0.061(9) 0.046(9)
N5 0.093(4) 0.073(4) 0.075(3) -0.007(3) -0.010(3) 0.030(3)
C71 0.088(4) 0.037(3) 0.049(3) 0.001(3) -0.004(3) 0.013(3)
C72 0.080(4) 0.052(3) 0.058(3) 0.009(3) -0.005(3) 0.001(3)
N6 0.138(6) 0.099(5) 0.074(4) 0.013(4) 0.028(4) 0.054(4)
C73 0.080(4) 0.082(5) 0.061(3) 0.014(3) 0.022(3) 0.027(4)
C74 0.111(6) 0.079(5) 0.129(6) 0.040(5) 0.057(5) 0.036(4)

loop_
_atom_type_symbol
_atom_type_description
_atom_type_scat_dispersion_real
_atom_type_scat_dispersion_imag
_atom_type_scat_source
C C 0.0033 0.0016 'International Tables Vol C Tables 4.2.6.8 and 6.1.1.4'
H H 0.0000 0.0000 'International Tables Vol C Tables 4.2.6.8 and 6.1.1.4'
N N 0.0061 0.0033 'International Tables Vol C Tables 4.2.6.8 and 6.1.1.4'
O O 0.0106 0.0060 'International Tables Vol C Tables 4.2.6.8 and 6.1.1.4'
Sn Sn -0.6537 1.4246 'International Tables Vol C Tables 4.2.6.8 and 6.1.1.4'

loop_
_geom_angle_atom_site_label_1
_geom_angle_atom_site_label_2
_geom_angle_atom_site_label_3
_geom_angle
_geom_angle_site_symmetry_1
_geom_angle_site_symmetry_3
O2 Sn1 O3 102.70(9) . .
O2 Sn1 O1 77.54(9) . .
O3 Sn1 O1 78.05(9) . .
O2 Sn1 C41 98.15(14) . .
O3 Sn1 C41 104.05(14) . .
O1 Sn1 C41 175.58(13) . .
O2 Sn1 O4 88.28(10) . .
O3 Sn1 O4 159.15(10) . .
O1 Sn1 O4 87.29(10) . .
C41 Sn1 O4 91.65(14) . .
O2 Sn1 O6 161.10(10) . .
O3 Sn1 O6 85.95(10) . .
O1 Sn1 O6 88.08(9) . .
C41 Sn1 O6 95.93(15) . .
O4 Sn1 O6 78.75(10) . .
O2 Sn1 Sn2 39.62(7) . .
O3 Sn1 Sn2 99.80(6) . .
O1 Sn1 Sn2 40.00(6) . .
C41 Sn1 Sn2 135.59(12) . .
O4 Sn1 Sn2 77.30(7) . .
O6 Sn1 Sn2 122.86(7) . .
O2 Sn1 Sn3 98.72(6) . .
O3 Sn1 Sn3 40.12(7) . .
O1 Sn1 Sn3 39.74(6) . .
C41 Sn1 Sn3 143.17(11) . .
O4 Sn1 Sn3 121.32(7) . .
O6 Sn1 Sn3 76.95(7) . .
Sn2 Sn1 Sn3 72.944(19) . .
O2 Sn2 O1 78.10(9) . .
O2 Sn2 O3 78.00(9) . 2_666
O1 Sn2 O3 104.11(9) . 2_666
O2 Sn2 C51 176.70(12) . .
O1 Sn2 C51 102.12(13) . .
O3 Sn2 C51 98.78(12) 2_666 .
O2 Sn2 O5 89.39(10) . .
O1 Sn2 O5 85.58(9) . .
O3 Sn2 O5 161.92(9) 2_666 .
C51 Sn2 O5 93.91(13) . .
O2 Sn2 O9 87.40(9) . 2_666
O1 Sn2 O9 158.52(9) . 2_666
O3 Sn2 O9 88.02(10) 2_666 2_666
C51 Sn2 O9 93.26(13) . 2_666
O5 Sn2 O9 78.42(10) . 2_666
O2 Sn2 Sn1 40.06(6) . .
O1 Sn2 Sn1 40.15(6) . .
O3 Sn2 Sn1 100.60(6) 2_666 .
C51 Sn2 Sn1 140.95(11) . .
O5 Sn2 Sn1 76.82(7) . .
O9 Sn2 Sn1 120.88(7) 2_666 .
O2 Sn2 Sn3 39.61(7) . 2_666
O1 Sn2 Sn3 100.17(7) . 2_666
O3 Sn2 Sn3 40.33(6) 2_666 2_666
C51 Sn2 Sn3 137.46(11) . 2_666
O5 Sn2 Sn3 123.64(7) . 2_666
O9 Sn2 Sn3 77.50(7) 2_666 2_666
Sn1 Sn2 Sn3 73.491(19) . 2_666
O2 Sn3 O1 105.19(9) 2_666 .
O2 Sn3 O3 78.13(9) 2_666 .
O1 Sn3 O3 78.16(9) . .
O2 Sn3 C61 100.09(14) 2_666 .
O1 Sn3 C61 98.68(14) . .
O3 Sn3 C61 175.72(13) . .
O2 Sn3 O8 86.48(10) 2_666 .
O1 Sn3 O8 159.30(9) . .
O3 Sn3 O8 87.86(10) . .
C61 Sn3 O8 95.93(14) . .
O2 Sn3 O7 161.17(10) 2_666 .
O1 Sn3 O7 85.30(9) . .
O3 Sn3 O7 89.07(10) . .
C61 Sn3 O7 93.56(14) . .
O8 Sn3 O7 79.21(10) . .
O2 Sn3 Sn2 39.53(6) 2_666 2_666
O1 Sn3 Sn2 101.18(7) . 2_666
O3 Sn3 Sn2 40.54(7) . 2_666
C61 Sn3 Sn2 138.58(13) . 2_666
O8 Sn3 Sn2 76.78(8) . 2_666
O7 Sn3 Sn2 123.89(8) . 2_666
O2 Sn3 Sn1 100.66(7) 2_666 .
O1 Sn3 Sn1 39.96(6) . .
O3 Sn3 Sn1 40.01(7) . .
C61 Sn3 Sn1 137.54(13) . .
O8 Sn3 Sn1 121.93(7) . .
O7 Sn3 Sn1 77.15(7) . .
Sn2 Sn3 Sn1 74.19(2) 2_666 .
Sn3 O1 Sn2 131.85(12) . .
Sn3 O1 Sn1 100.30(10) . .
Sn2 O1 Sn1 99.85(9) . .
Sn2 O2 Sn3 100.85(10) . 2_666
Sn2 O2 Sn1 100.31(10) . .
Sn3 O2 Sn1 133.28(12) 2_666 .
Sn1 O3 Sn3 99.87(10) . .
Sn1 O3 Sn2 133.90(11) . 2_666
Sn3 O3 Sn2 99.12(10) . 2_666
C10 O4 Sn1 130.1(2) . .
C10 O5 Sn2 130.8(2) . .
C20 O6 Sn1 129.8(2) . .
C20 O7 Sn3 130.5(2) . .
C30 O8 Sn3 130.1(2) . .
C30 O9 Sn2 128.6(2) . 2_666
O4 C10 O5 124.3(4) . .
O4 C10 C11 118.3(3) . .
O5 C10 C11 117.4(3) . .
C16 C11 C12 117.1(4) . .
C16 C11 C10 121.3(4) . .
C12 C11 C10 121.6(3) . .
C13 C12 C11 121.5(4) . .
C12 C13 C14 120.6(4) . .
N1 C14 C15 120.9(4) . .
N1 C14 C13 120.8(4) . .
C15 C14 C13 118.3(4) . .
C16 C15 C14 120.2(4) . .
C15 C16 C11 122.2(4) . .
O6 C20 O7 124.1(3) . .
O6 C20 C21 118.8(3) . .
O7 C20 C21 117.1(3) . .
C26 C21 C22 118.3(4) . .
C26 C21 C20 121.3(3) . .
C22 C21 C20 120.3(4) . .
C23 C22 C21 120.9(4) . .
C22 C23 C24 120.6(4) . .
C23 C24 C25 118.6(4) . .
C23 C24 N2 120.4(4) . .
C25 C24 N2 121.0(4) . .
C26 C25 C24 120.8(4) . .
C25 C26 C21 120.7(4) . .
O8 C30 O9 124.4(3) . .
O8 C30 C31 117.7(3) . .
O9 C30 C31 117.9(4) . .
C32 C31 C36 118.3(3) . .
C32 C31 C30 120.6(4) . .
C36 C31 C30 121.0(3) . .
C33 C32 C31 121.2(4) . .
C32 C33 C34 120.7(4) . .
N3 C34 C33 120.8(4) . .
N3 C34 C35 121.3(4) . .
C33 C34 C35 117.9(4) . .
C36 C35 C34 120.9(4) . .
C35 C36 C31 121.1(4) . .
C42 C41 C42' 20.6(7) . .
C42 C41 Sn1 122.0(4) . .
C42' C41 Sn1 115.7(5) . .
C41 C42 C43 115.7(7) . .
C44 C43 C42 112.0(7) . .
C41 C42' C43' 117.7(8) . .
C44' C43' C42' 116.2(10) . .
C52 C51 Sn2 115.9(3) . .
C51 C52 C53 113.3(4) . .
C54 C53 C52 112.8(5) . .
C62' C61 C62 31.6(7) . .
C62' C61 Sn3 114.1(6) . .
C62 C61 Sn3 120.5(5) . .
C61 C62 C63 112.1(6) . .
C64 C63 C62 114.3(8) . .
C61 C62' C63' 114.5(9) . .
C64' C63' C62' 111.0(11) . .
N5 C71 C72 179.2(7) . .
N6 C73 C74 178.7(7) . .

loop_
_geom_bond_atom_site_label_1
_geom_bond_atom_site_label_2
_geom_bond_distance
_geom_bond_site_symmetry_2
Sn1 O2 2.097(2) .
Sn1 O3 2.097(2) .
Sn1 O1 2.098(2) .
Sn1 C41 2.143(4) .
Sn1 O4 2.158(3) .
Sn1 O6 2.176(2) .
Sn1 Sn2 3.2059(8) .
Sn1 Sn3 3.2139(7) .
Sn2 O2 2.078(2) .
Sn2 O1 2.091(2) .
Sn2 O3 2.111(2) 2_666
Sn2 C51 2.137(4) .
Sn2 O5 2.154(3) .
Sn2 O9 2.162(2) 2_666
Sn2 Sn3 3.2064(11) 2_666
Sn3 O2 2.082(2) 2_666
Sn3 O1 2.088(2) .
Sn3 O3 2.102(2) .
Sn3 C61 2.134(4) .
Sn3 O8 2.158(2) .
Sn3 O7 2.161(2) .
Sn3 Sn2 3.2064(10) 2_666
O2 Sn3 2.082(2) 2_666
O3 Sn2 2.111(2) 2_666
O4 C10 1.258(5) .
O5 C10 1.277(4) .
O6 C20 1.265(4) .
O7 C20 1.281(4) .
O8 C30 1.266(5) .
O9 C30 1.271(5) .
O9 Sn2 2.162(2) 2_666
N1 C14 1.363(6) .
N2 C24 1.396(5) .
N3 C34 1.370(5) .
C10 C11 1.471(6) .
C11 C16 1.396(5) .
C11 C12 1.398(6) .
C12 C13 1.368(6) .
C13 C14 1.404(6) .
C14 C15 1.397(6) .
C15 C16 1.367(6) .
C20 C21 1.470(5) .
C21 C26 1.387(6) .
C21 C22 1.395(5) .
C22 C23 1.380(6) .
C23 C24 1.389(6) .
C24 C25 1.390(6) .
C25 C26 1.384(6) .
C30 C31 1.473(5) .
C31 C32 1.386(6) .
C31 C36 1.389(6) .
C32 C33 1.386(6) .
C33 C34 1.395(6) .
C34 C35 1.401(6) .
C35 C36 1.377(5) .
C41 C42 1.464(7) .
C41 C42' 1.498(8) .
C42 C43 1.513(8) .
C43 C44 1.475(9) .
C42' C43' 1.514(8) .
C43' C44' 1.471(9) .
C51 C52 1.506(6) .
C52 C53 1.537(6) .
C53 C54 1.467(7) .
C61 C62' 1.478(8) .
C61 C62 1.504(7) .
C62 C63 1.523(8) .
C63 C64 1.463(8) .
C62' C63' 1.506(9) .
C63' C64' 1.459(10) .
N5 C71 1.125(7) .
C71 C72 1.454(8) .
N6 C73 1.116(8) .
C73 C74 1.430(9) .
